data_7217292
loop_
_publ_author_name
'Kaladevi, Selvam'
'Sridhar, Jeyaraman'
'Abhilashamole, Brahmanandan'
'Muthusubramanian, Shanmugam'
'Bhuvanesh, Nattamai'

_publ_section_title
;
 Synthesis of substituted 1,3-diaryl-6,7-dihydro-1H-indol-4(5H)-ones from
 1-aryl-2-arylaminoethanones
;
_journal_name_full 'RSC Advances'
_journal_paper_doi 10.1039/C4RA03975K
_journal_year 2014
_chemical_formula_moiety 'C20 H16 F N O'
_chemical_formula_sum 'C20 H16 F N O'
_chemical_formula_weight 305.34
_chemical_melting_point 470.15
_chemical_name_common 1-(4-Fluoro-phenyl)-3-phenyl-1,5,6,7-tedrahydro-indol-4-one
_chemical_name_systematic
;
 ?
;
_space_group_crystal_system monoclinic
_space_group_IT_number 14
_space_group_name_Hall '-P 2ybc'
_space_group_name_H-M_alt 'P 1 21/c 1'
_symmetry_space_group_name_Hall '-P 2ybc'
_symmetry_space_group_name_H-M 'P 1 21/c 1'
_atom_sites_solution_hydrogens geom
_audit_creation_date 2013-11-22
_audit_creation_method
;
Olex2 1.2-beta
(compiled 2013.09.17 svn.r2790 for OlexSys, GUI svn.r4601)
;
_cell_angle_alpha 90
_cell_angle_beta 113.488(2)
_cell_angle_gamma 90
_cell_formula_units_Z 4
_cell_length_a 10.984(2)
_cell_length_b 12.777(3)
_cell_length_c 11.583(3)
_cell_measurement_reflns_used 5434
_cell_measurement_temperature 150.15
_cell_measurement_theta_max 27.404
_cell_measurement_theta_min 2.494
_cell_volume 1490.9(6)
_computing_data_reduction 'SAINT v8.27A (Bruker, 2012)'
_computing_molecular_graphics
;
O. V. Dolomanov, L. J. Bourhis, R. J. Gildea, J. A. K. Howard and H. Puschmann,
OLEX2: a complete structure solution, refinement and analysis program.
J. Appl. Cryst. (2009). 42, 339-341.
;
_computing_publication_material
;
O. V. Dolomanov, L. J. Bourhis, R. J. Gildea, J. A. K. Howard and H. Puschmann,
OLEX2: a complete structure solution, refinement and analysis program.
J. Appl. Cryst. (2009). 42, 339-341.
;
_computing_structure_refinement
;
SHELX, G.M. Sheldrick, Acta Cryst.
(2008). A64, 112-122
;
_diffrn_ambient_temperature 150.15
_diffrn_measured_fraction_theta_full 1.000
_diffrn_measured_fraction_theta_max 0.993
_diffrn_measurement_device_type 'Bruker APEX-II CCD'
_diffrn_measurement_method '\f and \w scans'
_diffrn_radiation_monochromator graphite
_diffrn_radiation_type MoK\a
_diffrn_radiation_wavelength 0.71073
_diffrn_reflns_av_R_equivalents 0.0307
_diffrn_reflns_av_unetI/netI 0.0231
_diffrn_reflns_Laue_measured_fraction_full 1.000
_diffrn_reflns_Laue_measured_fraction_max 0.993
_diffrn_reflns_limit_h_max 14
_diffrn_reflns_limit_h_min -14
_diffrn_reflns_limit_k_max 16
_diffrn_reflns_limit_k_min -16
_diffrn_reflns_limit_l_max 14
_diffrn_reflns_limit_l_min -14
_diffrn_reflns_number 15645
_diffrn_reflns_point_group_measured_fraction_full 1.000
_diffrn_reflns_point_group_measured_fraction_max 0.993
_diffrn_reflns_theta_full 25.242
_diffrn_reflns_theta_max 27.513
_diffrn_reflns_theta_min 2.022
_diffrn_standards_number 0
_exptl_absorpt_coefficient_mu 0.092
_exptl_absorpt_correction_T_max 0.7456
_exptl_absorpt_correction_T_min 0.6514
_exptl_absorpt_correction_type multi-scan
_exptl_absorpt_process_details
;
SADABS-2012/1 (Bruker,2012) was used for absorption correction.
wR2(int) was 0.0742 before and 0.0444 after correction.
The Ratio of minimum to maximum transmission is 0.8737.
The \l/2 correction factor is 0.0015.
;
_exptl_crystal_colour colourless
_exptl_crystal_density_diffrn 1.360
_exptl_crystal_description block
_exptl_crystal_F_000 640
_exptl_crystal_size_max 0.534
_exptl_crystal_size_mid 0.428
_exptl_crystal_size_min 0.136
_refine_diff_density_max 0.224
_refine_diff_density_min -0.190
_refine_diff_density_rms 0.041
_refine_ls_extinction_method none
_refine_ls_goodness_of_fit_ref 1.039
_refine_ls_hydrogen_treatment constr
_refine_ls_matrix_type full
_refine_ls_number_parameters 208
_refine_ls_number_reflns 3415
_refine_ls_number_restraints 0
_refine_ls_restrained_S_all 1.039
_refine_ls_R_factor_all 0.0471
_refine_ls_R_factor_gt 0.0394
_refine_ls_shift/su_max 0.000
_refine_ls_shift/su_mean 0.000
_refine_ls_structure_factor_coef Fsqd
_refine_ls_weighting_details 'w=1/[\s^2^(Fo^2^)+(0.0520P)^2^+0.4012P] where P=(Fo^2^+2Fc^2^)/3'
_refine_ls_weighting_scheme calc
_refine_ls_wR_factor_gt 0.1005
_refine_ls_wR_factor_ref 0.1060
_reflns_Friedel_coverage 0.000
_reflns_number_gt 2888
_reflns_number_total 3415
_reflns_threshold_expression 'I > 2\s(I)'
_cod_data_source_file c4ra03975k2.cif
_cod_data_source_block m6dk
_cod_original_cell_volume 1490.9(5)
_cod_database_code 7217292
_shelxl_version_number 2013-4
_shelx_space_group_comment
;
The symmetry employed for this shelxl refinement is uniquely defined
by the following loop, which should always be used as a source of
symmetry information in preference to the above space-group names.
They are only intended as comments.
;
_shelx_estimated_absorpt_t_max 0.988
_shelx_estimated_absorpt_t_min 0.952
_olex2_refinement_description
;
1. Fixed Uiso
 At 1.2 times of:
  All C(H) groups, All C(H,H) groups
2.a Secondary CH2 refined with riding coordinates:
 C2(H2A,H2B), C3(H3A,H3B), C4(H4A,H4B)
2.b Aromatic/amide H refined with riding coordinates:
 C7(H7), C10(H10), C11(H11), C13(H13), C14(H14), C16(H16), C17(H17), C18(H18),
 C19(H19), C20(H20)
;

loop_
_space_group_symop_operation_xyz
'x, y, z'
'-x, y+1/2, -z+1/2'
'-x, -y, -z'
'x, -y-1/2, z-1/2'

loop_
_atom_site_label
_atom_site_type_symbol
_atom_site_fract_x
_atom_site_fract_y
_atom_site_fract_z
_atom_site_U_iso_or_equiv
_atom_site_adp_type
_atom_site_occupancy
_atom_site_site_symmetry_order
_atom_site_calc_flag
_atom_site_refinement_flags_posn
_atom_site_refinement_flags_adp
F1 F 0.85937(8) 0.64637(7) 0.07294(7) 0.0385(2) Uani 1 1 d . .
O1 O 0.55804(9) 0.60667(7) 0.78453(8) 0.0333(2) Uani 1 1 d . .
N1 N 0.63762(9) 0.63319(8) 0.42408(9) 0.0225(2) Uani 1 1 d . .
C1 C 0.63193(12) 0.59207(9) 0.72992(11) 0.0237(2) Uani 1 1 d . .
C2 C 0.76919(13) 0.54720(10) 0.80097(11) 0.0293(3) Uani 1 1 d . .
H2A H 0.7670 0.5022 0.8697 0.035 Uiso 1 1 calc R U
H2B H 0.8313 0.6055 0.8402 0.035 Uiso 1 1 calc R U
C3 C 0.82315(13) 0.48324(10) 0.72061(11) 0.0287(3) Uani 1 1 d . .
H3A H 0.7675 0.4202 0.6884 0.034 Uiso 1 1 calc R U
H3B H 0.9147 0.4600 0.7729 0.034 Uiso 1 1 calc R U
C4 C 0.82353(11) 0.54818(10) 0.61023(11) 0.0261(3) Uani 1 1 d . .
H4A H 0.8932 0.6027 0.6410 0.031 Uiso 1 1 calc R U
H4B H 0.8428 0.5027 0.5504 0.031 Uiso 1 1 calc R U
C5 C 0.69036(11) 0.59825(8) 0.54574(10) 0.0219(2) Uani 1 1 d . .
C6 C 0.59940(11) 0.61820(8) 0.59831(10) 0.0215(2) Uani 1 1 d . .
C7 C 0.51410(11) 0.67654(9) 0.39907(11) 0.0237(2) Uani 1 1 d . .
H7 H 0.4573 0.7063 0.3210 0.028 Uiso 1 1 calc R U
C8 C 0.48653(11) 0.67001(9) 0.50369(11) 0.0221(2) Uani 1 1 d . .
C9 C 0.69706(11) 0.63183(9) 0.33445(11) 0.0219(2) Uani 1 1 d . .
C10 C 0.82793(12) 0.66299(9) 0.36985(11) 0.0258(3) Uani 1 1 d . .
H10 H 0.8794 0.6821 0.4547 0.031 Uiso 1 1 calc R U
C11 C 0.88365(12) 0.66625(10) 0.28170(12) 0.0277(3) Uani 1 1 d . .
H11 H 0.9737 0.6860 0.3050 0.033 Uiso 1 1 calc R U
C12 C 0.80494(12) 0.64012(9) 0.15967(11) 0.0257(3) Uani 1 1 d . .
C13 C 0.67487(12) 0.60868(10) 0.12093(11) 0.0267(3) Uani 1 1 d . .
H13 H 0.6237 0.5911 0.0355 0.032 Uiso 1 1 calc R U
C14 C 0.62069(12) 0.60350(9) 0.21052(11) 0.0246(2) Uani 1 1 d . .
H14 H 0.5317 0.5807 0.1873 0.030 Uiso 1 1 calc R U
C15 C 0.36667(11) 0.71734(9) 0.51013(11) 0.0230(2) Uani 1 1 d . .
C16 C 0.31210(12) 0.80690(10) 0.43815(12) 0.0280(3) Uani 1 1 d . .
H16 H 0.3544 0.8369 0.3887 0.034 Uiso 1 1 calc R U
C17 C 0.19712(13) 0.85239(10) 0.43798(13) 0.0340(3) Uani 1 1 d . .
H17 H 0.1605 0.9122 0.3873 0.041 Uiso 1 1 calc R U
C18 C 0.13564(12) 0.81102(11) 0.51133(13) 0.0364(3) Uani 1 1 d . .
H18 H 0.0578 0.8427 0.5123 0.044 Uiso 1 1 calc R U
C19 C 0.18880(13) 0.72291(12) 0.58326(12) 0.0352(3) Uani 1 1 d . .
H19 H 0.1470 0.6942 0.6338 0.042 Uiso 1 1 calc R U
C20 C 0.30251(12) 0.67584(10) 0.58249(12) 0.0292(3) Uani 1 1 d . .
H20 H 0.3369 0.6149 0.6316 0.035 Uiso 1 1 calc R U

loop_
_atom_site_aniso_label
_atom_site_aniso_U_11
_atom_site_aniso_U_22
_atom_site_aniso_U_33
_atom_site_aniso_U_23
_atom_site_aniso_U_13
_atom_site_aniso_U_12
F1 0.0423(5) 0.0543(5) 0.0299(4) -0.0017(3) 0.0260(4) -0.0013(4)
O1 0.0391(5) 0.0416(5) 0.0248(5) 0.0017(4) 0.0187(4) 0.0030(4)
N1 0.0239(5) 0.0261(5) 0.0202(5) 0.0020(4) 0.0115(4) 0.0016(4)
C1 0.0317(6) 0.0196(5) 0.0210(6) -0.0020(4) 0.0118(5) -0.0030(4)
C2 0.0372(7) 0.0305(6) 0.0191(6) 0.0023(5) 0.0099(5) 0.0043(5)
C3 0.0332(6) 0.0274(6) 0.0237(6) 0.0024(5) 0.0096(5) 0.0071(5)
C4 0.0259(6) 0.0290(6) 0.0234(6) -0.0002(5) 0.0096(5) 0.0038(5)
C5 0.0263(6) 0.0210(5) 0.0189(5) -0.0001(4) 0.0095(5) -0.0006(4)
C6 0.0261(6) 0.0196(5) 0.0206(6) -0.0009(4) 0.0111(5) -0.0019(4)
C7 0.0235(5) 0.0261(6) 0.0226(6) 0.0028(4) 0.0104(5) 0.0025(4)
C8 0.0249(6) 0.0209(5) 0.0223(6) -0.0006(4) 0.0114(5) -0.0020(4)
C9 0.0273(6) 0.0205(5) 0.0216(6) 0.0019(4) 0.0136(5) 0.0031(4)
C10 0.0281(6) 0.0290(6) 0.0222(6) -0.0044(4) 0.0122(5) -0.0017(5)
C11 0.0268(6) 0.0305(6) 0.0300(6) -0.0031(5) 0.0157(5) -0.0024(5)
C12 0.0335(6) 0.0260(6) 0.0254(6) 0.0010(5) 0.0199(5) 0.0034(5)
C13 0.0318(6) 0.0298(6) 0.0189(6) 0.0004(4) 0.0103(5) 0.0031(5)
C14 0.0239(5) 0.0270(6) 0.0232(6) 0.0018(4) 0.0097(5) 0.0006(4)
C15 0.0228(5) 0.0262(6) 0.0213(6) -0.0057(4) 0.0101(4) -0.0035(4)
C16 0.0269(6) 0.0273(6) 0.0311(7) -0.0033(5) 0.0129(5) -0.0020(5)
C17 0.0281(6) 0.0294(6) 0.0411(8) -0.0069(5) 0.0102(6) 0.0014(5)
C18 0.0230(6) 0.0456(8) 0.0405(8) -0.0189(6) 0.0126(6) -0.0024(5)
C19 0.0282(6) 0.0532(8) 0.0296(7) -0.0113(6) 0.0171(5) -0.0091(6)
C20 0.0270(6) 0.0373(7) 0.0252(6) -0.0030(5) 0.0126(5) -0.0052(5)

loop_
_atom_type_symbol
_atom_type_description
_atom_type_scat_dispersion_real
_atom_type_scat_dispersion_imag
_atom_type_scat_source
C C 0.0033 0.0016 'International Tables Vol C Tables 4.2.6.8 and 6.1.1.4'
H H 0.0000 0.0000 'International Tables Vol C Tables 4.2.6.8 and 6.1.1.4'
N N 0.0061 0.0033 'International Tables Vol C Tables 4.2.6.8 and 6.1.1.4'
O O 0.0106 0.0060 'International Tables Vol C Tables 4.2.6.8 and 6.1.1.4'
F F 0.0171 0.0103 'International Tables Vol C Tables 4.2.6.8 and 6.1.1.4'

loop_
_geom_angle_atom_site_label_1
_geom_angle_atom_site_label_2
_geom_angle_atom_site_label_3
_geom_angle
C5 N1 C7 108.87(9)
C5 N1 C9 128.01(10)
C7 N1 C9 123.07(9)
O1 C1 C2 119.87(11)
O1 C1 C6 124.58(11)
C6 C1 C2 115.53(10)
C1 C2 H2A 108.6
C1 C2 H2B 108.6
C1 C2 C3 114.61(10)
H2A C2 H2B 107.6
C3 C2 H2A 108.6
C3 C2 H2B 108.6
C2 C3 H3A 109.5
C2 C3 H3B 109.5
C2 C3 C4 110.58(10)
H3A C3 H3B 108.1
C4 C3 H3A 109.5
C4 C3 H3B 109.5
C3 C4 H4A 109.9
C3 C4 H4B 109.9
H4A C4 H4B 108.3
C5 C4 C3 108.82(9)
C5 C4 H4A 109.9
C5 C4 H4B 109.9
N1 C5 C4 125.65(10)
N1 C5 C6 108.02(10)
C6 C5 C4 126.33(10)
C5 C6 C1 119.86(10)
C5 C6 C8 107.56(10)
C8 C6 C1 132.47(10)
N1 C7 H7 125.2
C8 C7 N1 109.61(10)
C8 C7 H7 125.2
C6 C8 C15 131.36(10)
C7 C8 C6 105.92(10)
C7 C8 C15 122.54(11)
C10 C9 N1 120.08(10)
C10 C9 C14 120.50(11)
C14 C9 N1 119.36(10)
C9 C10 H10 120.0
C11 C10 C9 120.09(11)
C11 C10 H10 120.0
C10 C11 H11 121.0
C12 C11 C10 118.05(11)
C12 C11 H11 121.0
F1 C12 C11 117.67(11)
F1 C12 C13 118.75(11)
C11 C12 C13 123.57(11)
C12 C13 H13 121.0
C12 C13 C14 117.96(11)
C14 C13 H13 121.0
C9 C14 H14 120.1
C13 C14 C9 119.80(11)
C13 C14 H14 120.1
C16 C15 C8 118.84(10)
C20 C15 C8 123.22(11)
C20 C15 C16 117.92(11)
C15 C16 H16 119.5
C17 C16 C15 121.01(12)
C17 C16 H16 119.5
C16 C17 H17 119.8
C18 C17 C16 120.33(13)
C18 C17 H17 119.8
C17 C18 H18 120.4
C19 C18 C17 119.24(12)
C19 C18 H18 120.4
C18 C19 H19 119.6
C18 C19 C20 120.87(12)
C20 C19 H19 119.6
C15 C20 H20 119.7
C19 C20 C15 120.61(13)
C19 C20 H20 119.7

loop_
_geom_bond_atom_site_label_1
_geom_bond_atom_site_label_2
_geom_bond_distance
F1 C12 1.3607(13)
O1 C1 1.2260(14)
N1 C5 1.3674(15)
N1 C7 1.3850(14)
N1 C9 1.4299(14)
C1 C2 1.5133(17)
C1 C6 1.4589(16)
C2 H2A 0.9900
C2 H2B 0.9900
C2 C3 1.5249(17)
C3 H3A 0.9900
C3 H3B 0.9900
C3 C4 1.5256(16)
C4 H4A 0.9900
C4 H4B 0.9900
C4 C5 1.4952(16)
C5 C6 1.3852(15)
C6 C8 1.4469(16)
C7 H7 0.9500
C7 C8 1.3636(16)
C8 C15 1.4774(16)
C9 C10 1.3869(17)
C9 C14 1.3911(17)
C10 H10 0.9500
C10 C11 1.3844(16)
C11 H11 0.9500
C11 C12 1.3721(18)
C12 C13 1.3759(18)
C13 H13 0.9500
C13 C14 1.3883(16)
C14 H14 0.9500
C15 C16 1.4020(17)
C15 C20 1.3968(16)
C16 H16 0.9500
C16 C17 1.3896(17)
C17 H17 0.9500
C17 C18 1.3837(19)
C18 H18 0.9500
C18 C19 1.384(2)
C19 H19 0.9500
C19 C20 1.3895(18)
C20 H20 0.9500

loop_
_geom_torsion_atom_site_label_1
_geom_torsion_atom_site_label_2
_geom_torsion_atom_site_label_3
_geom_torsion_atom_site_label_4
_geom_torsion
F1 C12 C13 C14 -179.54(10)
O1 C1 C2 C3 150.67(11)
O1 C1 C6 C5 -179.93(11)
O1 C1 C6 C8 4.4(2)
N1 C5 C6 C1 -177.86(10)
N1 C5 C6 C8 -1.19(12)
N1 C7 C8 C6 -0.78(13)
N1 C7 C8 C15 174.86(10)
N1 C9 C10 C11 -177.04(10)
N1 C9 C14 C13 175.69(10)
C1 C2 C3 C4 56.21(14)
C1 C6 C8 C7 177.30(12)
C1 C6 C8 C15 2.2(2)
C2 C1 C6 C5 2.06(15)
C2 C1 C6 C8 -173.64(11)
C2 C3 C4 C5 -49.24(13)
C3 C4 C5 N1 -157.70(11)
C3 C4 C5 C6 22.85(16)
C4 C5 C6 C1 1.67(17)
C4 C5 C6 C8 178.33(11)
C5 N1 C7 C8 0.06(13)
C5 N1 C9 C10 -44.89(16)
C5 N1 C9 C14 137.96(12)
C5 C6 C8 C7 1.21(12)
C5 C6 C8 C15 -173.89(11)
C6 C1 C2 C3 -31.21(15)
C6 C8 C15 C16 145.12(12)
C6 C8 C15 C20 -36.42(19)
C7 N1 C5 C4 -178.80(11)
C7 N1 C5 C6 0.73(13)
C7 N1 C9 C10 132.20(12)
C7 N1 C9 C14 -44.95(15)
C7 C8 C15 C16 -29.29(17)
C7 C8 C15 C20 149.16(12)
C8 C15 C16 C17 177.99(11)
C8 C15 C20 C19 -178.97(11)
C9 N1 C5 C4 -1.38(18)
C9 N1 C5 C6 178.15(10)
C9 N1 C7 C8 -177.52(10)
C9 C10 C11 C12 1.36(18)
C10 C9 C14 C13 -1.46(17)
C10 C11 C12 F1 178.19(10)
C10 C11 C12 C13 -1.52(19)
C11 C12 C13 C14 0.17(19)
C12 C13 C14 C9 1.33(17)
C14 C9 C10 C11 0.08(18)
C15 C16 C17 C18 1.32(19)
C16 C15 C20 C19 -0.50(18)
C16 C17 C18 C19 -1.01(19)
C17 C18 C19 C20 -0.05(19)
C18 C19 C20 C15 0.81(19)
C20 C15 C16 C17 -0.55(18)
